data_4327879
loop_
_publ_author_name
'KimNgan T. Hua'
'Jide Xu'
'Eliseo E. Quiroz'
'Sabrina Lopez'
'Andrew J. Ingram'
'Victoria Anne Johnson'
'Angela R. Tisch'
'Ana de Bettencourt-Dias'
'Daniel A. Straus'
'Gilles Muller'

_publ_section_title
;
 Structural and Photophysical Properties of Visible- and Near-IR-Emitting
 Tris Lanthanide(III) Complexes Formed with the Enantiomers of
 N,N'-Bis(1-phenylethyl)-2,6-pyridinedicarboxamide
;
_journal_name_full 'Inorganic Chemistry'
_journal_page_first 647
_journal_page_last 660
_journal_paper_doi 10.1021/ic202094p
_journal_volume 51
_journal_year 2012
_chemical_absolute_configuration syn
_chemical_formula_sum 'C71.5 H79 Cl3 N9 O8.5 Tb'
_chemical_formula_weight 1465.71
_chemical_name_systematic
;
 ?
;
_space_group_IT_number 197
_symmetry_cell_setting cubic
_symmetry_space_group_name_Hall 'I 2 2 3'
_symmetry_space_group_name_H-M 'I 2 3'
_atom_sites_solution_hydrogens geom
_atom_sites_solution_primary direct
_atom_sites_solution_secondary difmap
_audit_creation_method SHELXL-97
_cell_angle_alpha 90.00
_cell_angle_beta 90.00
_cell_angle_gamma 90.00
_cell_formula_units_Z 8
_cell_length_a 25.942
_cell_length_b 25.942
_cell_length_c 25.942
_cell_measurement_reflns_used 9791
_cell_measurement_temperature 151(2)
_cell_measurement_theta_max 25.363
_cell_measurement_theta_min 3.333
_cell_volume 17458.638
_computing_cell_refinement 'Bruker APEX2 v. 2009.1'
_computing_data_collection 'Bruker APEX2 v. 2009.1'
_computing_data_reduction 'Bruker APEX2 v. 2009.1'
_computing_molecular_graphics DIAMOND
_computing_publication_material CIFTAB
_computing_structure_refinement 'SHELXL-97 (Sheldrick, 2008)'
_computing_structure_solution 'SHELXS-97 (Sheldrick, 2008)'
_diffrn_ambient_temperature 151(2)
_diffrn_detector_area_resol_mean 8.366
_diffrn_measured_fraction_theta_full 1.000
_diffrn_measured_fraction_theta_max 1.000
_diffrn_measurement_device_type 'Bruker APEX-I CCD'
_diffrn_measurement_method '\f and \w scans'
_diffrn_radiation_monochromator graphite
_diffrn_radiation_source 'fine-focus sealed tube'
_diffrn_radiation_type MoK\a
_diffrn_radiation_wavelength 0.71073
_diffrn_reflns_av_R_equivalents 0.0308
_diffrn_reflns_av_sigmaI/netI 0.0262
_diffrn_reflns_limit_h_max 29
_diffrn_reflns_limit_h_min -31
_diffrn_reflns_limit_k_max 18
_diffrn_reflns_limit_k_min -26
_diffrn_reflns_limit_l_max 31
_diffrn_reflns_limit_l_min -31
_diffrn_reflns_number 35964
_diffrn_reflns_theta_full 25.34
_diffrn_reflns_theta_max 25.34
_diffrn_reflns_theta_min 1.11
_exptl_absorpt_coefficient_mu 0.951
_exptl_absorpt_correction_T_max 0.7452
_exptl_absorpt_correction_T_min 0.6546
_exptl_absorpt_correction_type multi-scan
_exptl_absorpt_process_details SADABS
_exptl_crystal_colour Colorless
_exptl_crystal_density_diffrn 1.115
_exptl_crystal_description Rhombic
_exptl_crystal_F_000 6040
_exptl_crystal_size_max 0.27
_exptl_crystal_size_mid 0.25
_exptl_crystal_size_min 0.15
_platon_squeeze_details
;
;
_refine_diff_density_max 0.514
_refine_diff_density_min -0.351
_refine_diff_density_rms 0.057
_refine_ls_abs_structure_details 'Flack H D (1983), Acta Cryst. A39, 876-881'
_refine_ls_abs_structure_Flack 0.000(7)
_refine_ls_extinction_method none
_refine_ls_goodness_of_fit_ref 1.150
_refine_ls_hydrogen_treatment constr
_refine_ls_matrix_type full
_refine_ls_number_parameters 279
_refine_ls_number_reflns 5329
_refine_ls_number_restraints 36
_refine_ls_restrained_S_all 1.150
_refine_ls_R_factor_all 0.0234
_refine_ls_R_factor_gt 0.0227
_refine_ls_shift/su_max 0.005
_refine_ls_shift/su_mean 0.000
_refine_ls_structure_factor_coef Fsqd
_refine_ls_weighting_details 'calc w=1/[\s^2^(Fo^2^)+(0.0331P)^2^+7.3907P] where P=(Fo^2^+2Fc^2^)/3'
_refine_ls_weighting_scheme calc
_refine_ls_wR_factor_gt 0.0637
_refine_ls_wR_factor_ref 0.0642
_reflns_number_gt 5169
_reflns_number_total 5329
_reflns_threshold_expression >2sigma(I)
_cod_data_source_file ic202094p_si_002_7.cif
_cod_data_source_block TbSS
_cod_original_cell_volume 17458.6
_cod_original_formula_sum 'C71.50 H79 Cl3 N9 O8.50 Tb'
_cod_database_code 4327879

loop_
_symmetry_equiv_pos_as_xyz
'x, y, z'
'-x, -y, z'
'x, -y, -z'
'-x, y, -z'
'z, x, y'
'y, z, x'
'-z, -x, y'
'-y, z, -x'
'z, -x, -y'
'-y, -z, x'
'-z, x, -y'
'y, -z, -x'
'x+1/2, y+1/2, z+1/2'
'-x+1/2, -y+1/2, z+1/2'
'x+1/2, -y+1/2, -z+1/2'
'-x+1/2, y+1/2, -z+1/2'
'z+1/2, x+1/2, y+1/2'
'y+1/2, z+1/2, x+1/2'
'-z+1/2, -x+1/2, y+1/2'
'-y+1/2, z+1/2, -x+1/2'
'z+1/2, -x+1/2, -y+1/2'
'-y+1/2, -z+1/2, x+1/2'
'-z+1/2, x+1/2, -y+1/2'
'y+1/2, -z+1/2, -x+1/2'

loop_
_atom_site_label
_atom_site_type_symbol
_atom_site_fract_x
_atom_site_fract_y
_atom_site_fract_z
_atom_site_U_iso_or_equiv
_atom_site_adp_type
_atom_site_occupancy
_atom_site_symmetry_multiplicity
_atom_site_calc_flag
_atom_site_refinement_flags
_atom_site_disorder_assembly
_atom_site_disorder_group
C1 C 0.81501(13) 0.31389(13) 0.03558(12) 0.0471(8) Uani 1 1 d D . .
H1A H 0.8469 0.2976 0.0348 0.056 Uiso 1 1 calc R . .
C2 C 0.81207(16) 0.36743(14) 0.03362(14) 0.0572(9) Uani 1 1 d D . .
H2A H 0.8422 0.3867 0.0314 0.069 Uiso 1 1 calc R . .
C3 C 0.76485(17) 0.39236(13) 0.03495(13) 0.0583(9) Uani 1 1 d D . .
H3A H 0.7633 0.4281 0.0333 0.070 Uiso 1 1 calc R . .
C4 C 0.72059(14) 0.36393(13) 0.03878(14) 0.0533(9) Uani 1 1 d D . .
H4A H 0.6888 0.3804 0.0407 0.064 Uiso 1 1 calc R . .
C5 C 0.72318(12) 0.31035(13) 0.03984(13) 0.0467(8) Uani 1 1 d D . .
H5A H 0.6928 0.2914 0.0413 0.056 Uiso 1 1 calc R . .
C6 C 0.76977(12) 0.28459(11) 0.03875(9) 0.0350(6) Uani 1 1 d D . .
C7 C 0.77345(10) 0.22610(11) 0.03861(9) 0.0350(6) Uani 1 1 d . . .
H7A H 0.8052 0.2162 0.0566 0.042 Uiso 1 1 calc R . .
C8 C 0.77569(13) 0.20445(14) -0.01614(11) 0.0479(8) Uani 1 1 d . . .
H8A H 0.7784 0.1676 -0.0147 0.072 Uiso 1 1 calc R . .
H8B H 0.8051 0.2183 -0.0337 0.072 Uiso 1 1 calc R . .
H8C H 0.7449 0.2138 -0.0344 0.072 Uiso 1 1 calc R . .
C9 C 0.72838(10) 0.20349(9) 0.11748(9) 0.0274(5) Uani 1 1 d . . .
C10 C 0.68109(10) 0.18654(9) 0.14555(10) 0.0271(5) Uani 1 1 d . . .
C11 C 0.63536(11) 0.16915(10) 0.12375(11) 0.0331(6) Uani 1 1 d . . .
H11A H 0.6324 0.1648 0.0883 0.040 Uiso 1 1 calc R . .
C12 C 0.59416(11) 0.15840(12) 0.15610(11) 0.0370(6) Uani 1 1 d . . .
H12A H 0.5629 0.1474 0.1423 0.044 Uiso 1 1 calc R . .
C13 C 0.59951(10) 0.16401(11) 0.20903(10) 0.0326(6) Uani 1 1 d . . .
H13A H 0.5723 0.1565 0.2311 0.039 Uiso 1 1 calc R . .
C14 C 0.64623(9) 0.18103(9) 0.22809(10) 0.0263(5) Uani 1 1 d . . .
C15 C 0.65950(10) 0.19033(10) 0.28369(10) 0.0278(6) Uani 1 1 d . . .
C16 C 0.63855(12) 0.18084(14) 0.37594(11) 0.0426(7) Uani 1 1 d . . .
H16A H 0.6711 0.1999 0.3782 0.051 Uiso 1 1 calc R A 1
C17 C 0.59806(16) 0.21436(13) 0.40230(13) 0.0555(9) Uani 1 1 d . B .
H17A H 0.5971 0.2476 0.3861 0.083 Uiso 1 1 calc R . .
H17B H 0.6067 0.2184 0.4381 0.083 Uiso 1 1 calc R . .
H17C H 0.5649 0.1982 0.3994 0.083 Uiso 1 1 calc R . .
C18A C 0.6477(3) 0.1338(3) 0.3978(3) 0.025(2) Uiso 0.439(10) 1 d PD B 1
C19A C 0.6094(4) 0.0960(3) 0.4092(4) 0.046(3) Uiso 0.439(10) 1 d PD B 1
H19A H 0.5749 0.1046 0.4044 0.055 Uiso 0.439(10) 1 calc PR B 1
C20A C 0.6210(4) 0.0479(3) 0.4268(4) 0.057(3) Uiso 0.439(10) 1 d PD B 1
H20A H 0.5948 0.0258 0.4373 0.069 Uiso 0.439(10) 1 calc PR B 1
C21A C 0.6721(4) 0.0321(3) 0.4289(3) 0.034(2) Uiso 0.439(10) 1 d PD B 1
H21A H 0.6803 -0.0015 0.4383 0.041 Uiso 0.439(10) 1 calc PR B 1
C22A C 0.7111(3) 0.0673(3) 0.4167(3) 0.046(2) Uiso 0.439(10) 1 d PD B 1
H22A H 0.7455 0.0575 0.4191 0.055 Uiso 0.439(10) 1 calc PR B 1
C23A C 0.6986(3) 0.1168(3) 0.4013(3) 0.0355(19) Uiso 0.439(10) 1 d PD B 1
H23A H 0.7250 0.1395 0.3928 0.043 Uiso 0.439(10) 1 calc PR B 1
C18B C 0.6420(2) 0.1204(3) 0.3979(2) 0.0343(19) Uiso 0.561(10) 1 d PD B 2
C19B C 0.5979(3) 0.0995(3) 0.4189(3) 0.048(2) Uiso 0.561(10) 1 d PD B 2
H19B H 0.5674 0.1182 0.4197 0.058 Uiso 0.561(10) 1 calc PR B 2
C20B C 0.6000(3) 0.0497(3) 0.4390(3) 0.062(2) Uiso 0.561(10) 1 d PD B 2
H20B H 0.5707 0.0342 0.4525 0.074 Uiso 0.561(10) 1 calc PR B 2
C21B C 0.6466(3) 0.0239(3) 0.4385(3) 0.060(2) Uiso 0.561(10) 1 d PD B 2
H21B H 0.6478 -0.0095 0.4513 0.072 Uiso 0.561(10) 1 calc PR B 2
C22B C 0.6913(3) 0.0456(3) 0.4198(2) 0.0409(17) Uiso 0.561(10) 1 d PD B 2
H22B H 0.7224 0.0278 0.4206 0.049 Uiso 0.561(10) 1 calc PR B 2
C23B C 0.6881(2) 0.0944(3) 0.4000(2) 0.0439(17) Uiso 0.561(10) 1 d PD B 2
H23B H 0.7178 0.1104 0.3878 0.053 Uiso 0.561(10) 1 calc PR B 2
N1 N 0.62693(9) 0.17577(10) 0.31981(9) 0.0389(6) Uani 1 1 d . B .
H1B H 0.5978 0.1628 0.3107 0.047 Uiso 1 1 calc R . .
N2 N 0.68612(8) 0.19228(8) 0.19698(8) 0.0250(4) Uani 1 1 d . . .
N3 N 0.72919(9) 0.20331(9) 0.06647(8) 0.0321(5) Uani 1 1 d . . .
H3B H 0.7040 0.1900 0.0495 0.038 Uiso 1 1 calc R . .
O1 O 0.76649(7) 0.21793(7) 0.14323(6) 0.0296(4) Uani 1 1 d . . .
O2 O 0.70169(7) 0.21088(7) 0.29386(7) 0.0319(4) Uani 1 1 d . . .
Cl1 Cl 0.51135(2) 0.13511(3) 0.31261(3) 0.03966(16) Uani 1 1 d . . .
Tb1 Tb 0.766857(4) 0.233143(4) 0.233143(4) 0.02386(6) Uani 1 3 d S . .
C1S C 0.4721(3) 0.0411(2) 0.3699(3) 0.0533(18) Uani 0.50 1 d P . .
H1S1 H 0.4568 0.0638 0.3450 0.080 Uiso 0.50 1 calc PR . .
H1S2 H 0.4956 0.0602 0.3912 0.080 Uiso 0.50 1 calc PR . .
H1S3 H 0.4456 0.0263 0.3910 0.080 Uiso 0.50 1 calc PR . .
O1S O 0.5000 0.0000 0.3433(3) 0.168(3) Uani 1 2 d S . .
O2S O 0.6625(4) 0.3375(4) 0.3375(4) 0.095(5) Uani 0.38 3 d SP . .
C2S C 0.6348(8) 0.3652(8) 0.3652(8) 0.117(10) Uiso 0.38 3 d SP . .

loop_
_atom_site_aniso_label
_atom_site_aniso_U_11
_atom_site_aniso_U_22
_atom_site_aniso_U_33
_atom_site_aniso_U_23
_atom_site_aniso_U_13
_atom_site_aniso_U_12
C1 0.0398(17) 0.058(2) 0.0431(17) -0.0015(15) 0.0048(14) -0.0127(15)
C2 0.067(2) 0.052(2) 0.053(2) -0.0029(16) 0.0055(17) -0.0275(19)
C3 0.080(3) 0.0468(18) 0.0478(18) 0.0037(14) 0.000(2) -0.011(2)
C4 0.055(2) 0.0510(19) 0.053(2) 0.0073(16) 0.0008(16) 0.0012(16)
C5 0.0416(19) 0.0504(18) 0.0480(18) 0.0085(15) 0.0006(14) -0.0065(15)
C6 0.0364(14) 0.0454(15) 0.0233(12) 0.0021(10) -0.0001(12) -0.0116(13)
C7 0.0296(13) 0.0499(16) 0.0256(12) -0.0004(11) 0.0015(11) -0.0070(13)
C8 0.050(2) 0.060(2) 0.0331(15) -0.0078(14) 0.0090(14) -0.0096(16)
C9 0.0292(13) 0.0273(12) 0.0256(12) 0.0019(9) -0.0033(11) -0.0016(11)
C10 0.0302(13) 0.0254(12) 0.0258(12) 0.0033(10) -0.0035(10) -0.0024(10)
C11 0.0349(14) 0.0333(14) 0.0310(14) 0.0007(11) -0.0079(12) -0.0090(12)
C12 0.0304(14) 0.0472(16) 0.0333(14) 0.0034(13) -0.0062(12) -0.0126(12)
C13 0.0278(13) 0.0387(15) 0.0313(13) 0.0051(12) 0.0007(11) -0.0070(12)
C14 0.0276(12) 0.0230(11) 0.0284(13) 0.0022(11) 0.0006(11) -0.0046(9)
C15 0.0266(13) 0.0280(13) 0.0288(13) 0.0033(10) -0.0003(10) -0.0023(11)
C16 0.0373(16) 0.066(2) 0.0245(14) 0.0035(14) -0.0009(12) -0.0185(15)
C17 0.085(3) 0.0451(18) 0.0362(17) -0.0003(14) -0.0017(17) 0.0012(18)
N1 0.0296(12) 0.0602(16) 0.0268(12) 0.0027(11) -0.0033(10) -0.0122(11)
N2 0.0259(11) 0.0234(10) 0.0257(10) 0.0033(9) -0.0024(9) -0.0015(9)
N3 0.0311(11) 0.0422(12) 0.0229(10) 0.0002(9) 0.0001(10) -0.0099(11)
O1 0.0290(8) 0.0360(9) 0.0239(8) -0.0002(7) -0.0013(8) -0.0069(8)
O2 0.0284(9) 0.0404(10) 0.0268(9) 0.0014(8) -0.0016(8) -0.0069(8)
Cl1 0.0246(3) 0.0408(4) 0.0536(4) 0.0090(3) 0.0004(3) 0.0007(3)
Tb1 0.02386(6) 0.02386(6) 0.02386(6) 0.00375(5) -0.00375(5) -0.00375(5)
C1S 0.063(4) 0.025(3) 0.072(5) 0.001(3) 0.028(4) -0.004(3)
O1S 0.229(9) 0.098(4) 0.177(7) 0.000 0.000 0.013(6)
O2S 0.095(5) 0.095(5) 0.095(5) 0.009(6) -0.009(6) -0.009(6)

loop_
_atom_type_symbol
_atom_type_description
_atom_type_scat_dispersion_real
_atom_type_scat_dispersion_imag
_atom_type_scat_source
C C 0.0033 0.0016 'International Tables Vol C Tables 4.2.6.8 and 6.1.1.4'
H H 0.0000 0.0000 'International Tables Vol C Tables 4.2.6.8 and 6.1.1.4'
N N 0.0061 0.0033 'International Tables Vol C Tables 4.2.6.8 and 6.1.1.4'
O O 0.0106 0.0060 'International Tables Vol C Tables 4.2.6.8 and 6.1.1.4'
Cl Cl 0.1484 0.1585 'International Tables Vol C Tables 4.2.6.8 and 6.1.1.4'
Tb Tb -0.1723 4.1537 'International Tables Vol C Tables 4.2.6.8 and 6.1.1.4'

loop_
_geom_angle_atom_site_label_1
_geom_angle_atom_site_label_2
_geom_angle_atom_site_label_3
_geom_angle
_geom_angle_site_symmetry_1
_geom_angle_site_symmetry_3
C2 C1 C6 119.8(3) . .
C3 C2 C1 120.9(3) . .
C4 C3 C2 119.5(3) . .
C3 C4 C5 119.9(3) . .
C6 C5 C4 121.7(3) . .
C5 C6 C1 118.1(3) . .
C5 C6 C7 122.5(3) . .
C1 C6 C7 119.3(3) . .
N3 C7 C6 110.4(2) . .
N3 C7 C8 109.7(2) . .
C6 C7 C8 111.8(2) . .
O1 C9 N3 121.5(2) . .
O1 C9 C10 118.5(2) . .
N3 C9 C10 120.0(2) . .
N2 C10 C11 121.4(2) . .
N2 C10 C9 111.8(2) . .
C11 C10 C9 126.8(2) . .
C12 C11 C10 118.5(2) . .
C11 C12 C13 120.0(2) . .
C14 C13 C12 118.4(3) . .
N2 C14 C13 122.0(2) . .
N2 C14 C15 111.4(2) . .
C13 C14 C15 126.6(2) . .
O2 C15 N1 122.4(2) . .
O2 C15 C14 118.3(2) . .
N1 C15 C14 119.4(2) . .
C18A C16 N1 111.2(4) . .
C18A C16 C17 116.2(4) . .
N1 C16 C17 110.4(3) . .
C18A C16 C18B 8.5(4) . .
N1 C16 C18B 105.1(3) . .
C17 C16 C18B 114.8(3) . .
C16 C18A C23A 118.2(7) . .
C16 C18A C19A 125.4(6) . .
C23A C18A C19A 115.4(7) . .
C20A C19A C18A 123.1(9) . .
C19A C20A C21A 119.6(9) . .
C20A C21A C22A 119.2(7) . .
C23A C22A C21A 120.1(7) . .
C22A C23A C18A 122.3(7) . .
C23B C18B C19B 120.9(7) . .
C23B C18B C16 121.3(6) . .
C19B C18B C16 117.4(5) . .
C18B C19B C20B 118.7(8) . .
C21B C20B C19B 118.6(8) . .
C22B C21B C20B 122.9(7) . .
C23B C22B C21B 117.2(6) . .
C18B C23B C22B 121.4(7) . .
C15 N1 C16 122.6(2) . .
C14 N2 C10 119.7(2) . .
C14 N2 Tb1 120.39(16) . .
C10 N2 Tb1 119.57(16) . .
C9 N3 C7 120.0(2) . .
C9 O1 Tb1 125.44(16) . .
C15 O2 Tb1 125.96(16) . .
O1 Tb1 O1 80.81(7) . 8_656
O1 Tb1 O1 80.81(7) . 7_665
O1 Tb1 O1 80.81(7) 8_656 7_665
O1 Tb1 O2 144.21(6) . 8_656
O1 Tb1 O2 127.50(6) 8_656 8_656
O1 Tb1 O2 82.91(6) 7_665 8_656
O1 Tb1 O2 127.50(6) . .
O1 Tb1 O2 82.91(6) 8_656 .
O1 Tb1 O2 144.21(6) 7_665 .
O2 Tb1 O2 82.13(7) 8_656 .
O1 Tb1 O2 82.91(6) . 7_665
O1 Tb1 O2 144.21(6) 8_656 7_665
O1 Tb1 O2 127.50(6) 7_665 7_665
O2 Tb1 O2 82.13(7) 8_656 7_665
O2 Tb1 O2 82.13(7) . 7_665
O1 Tb1 N2 63.95(6) . .
O1 Tb1 N2 74.11(6) 8_656 .
O1 Tb1 N2 139.17(7) 7_665 .
O2 Tb1 N2 137.87(7) 8_656 .
O2 Tb1 N2 63.62(6) . .
O2 Tb1 N2 70.11(7) 7_665 .
O1 Tb1 N2 139.17(7) . 8_656
O1 Tb1 N2 63.95(6) 8_656 8_656
O1 Tb1 N2 74.11(6) 7_665 8_656
O2 Tb1 N2 63.62(6) 8_656 8_656
O2 Tb1 N2 70.11(7) . 8_656
O2 Tb1 N2 137.87(7) 7_665 8_656
N2 Tb1 N2 119.952(4) . 8_656
O1 Tb1 N2 74.11(6) . 7_665
O1 Tb1 N2 139.17(7) 8_656 7_665
O1 Tb1 N2 63.95(6) 7_665 7_665
O2 Tb1 N2 70.11(7) 8_656 7_665
O2 Tb1 N2 137.87(7) . 7_665
O2 Tb1 N2 63.62(6) 7_665 7_665
N2 Tb1 N2 119.952(4) . 7_665
N2 Tb1 N2 119.952(4) 8_656 7_665
C1S O1S C1S 123.7(9) 2_655 .

loop_
_geom_bond_atom_site_label_1
_geom_bond_atom_site_label_2
_geom_bond_distance
_geom_bond_site_symmetry_2
C1 C2 1.392(5) .
C1 C6 1.401(4) .
C2 C3 1.386(5) .
C3 C4 1.368(5) .
C4 C5 1.392(5) .
C5 C6 1.381(4) .
C6 C7 1.520(4) .
C7 N3 1.480(3) .
C7 C8 1.529(4) .
C9 O1 1.251(3) .
C9 N3 1.323(3) .
C9 C10 1.493(4) .
C10 N2 1.349(3) .
C10 C11 1.389(4) .
C11 C12 1.387(4) .
C12 C13 1.388(4) .
C13 C14 1.381(3) .
C14 N2 1.344(3) .
C14 C15 1.502(4) .
C15 O2 1.246(3) .
C15 N1 1.317(3) .
C16 C18A 1.367(9) .
C16 N1 1.493(4) .
C16 C17 1.525(5) .
C16 C18B 1.672(8) .
C18A C23A 1.396(8) .
C18A C19A 1.426(10) .
C19A C20A 1.362(10) .
C20A C21A 1.390(11) .
C21A C22A 1.399(10) .
C22A C23A 1.383(9) .
C18B C23B 1.373(8) .
C18B C19B 1.377(9) .
C19B C20B 1.393(8) .
C20B C21B 1.382(10) .
C21B C22B 1.376(9) .
C22B C23B 1.370(8) .
N2 Tb1 2.528(2) .
O1 Tb1 2.3657(16) .
O2 Tb1 2.3817(17) .
Tb1 O1 2.3657(16) 8_656
Tb1 O1 2.3657(16) 7_665
Tb1 O2 2.3817(17) 8_656
Tb1 O2 2.3817(17) 7_665
Tb1 N2 2.528(2) 8_656
Tb1 N2 2.528(2) 7_665
C1S O1S 1.462(7) .
O1S C1S 1.462(7) 2_655
O2S C2S 1.25(4) .

loop_
_platon_squeeze_void_nr
_platon_squeeze_void_average_x
_platon_squeeze_void_average_y
_platon_squeeze_void_average_z
_platon_squeeze_void_volume
_platon_squeeze_void_count_electrons
_platon_squeeze_void_content
1 -0.001 0.000 0.000 2235 827 ' '
2 -0.035 0.499 0.500 2235 827 ' '
